data_2022283
loop_
_publ_author_name
'Ye, Wenkang'
'She, Weiyi'
'Sung, Herman H.-Y.'
'Qian, Peiyuan'
'Williams, Ian D.'

_publ_section_title
;
 Albofungin and chloroalbofungin: antibiotic crystals with 2D but not 3D
 isostructurality
;
_journal_coeditor_code JX3059
_journal_issue 12
_journal_name_full 'Acta Crystallographica Section C'
_journal_page_first 1100
_journal_page_last 1107
_journal_paper_doi 10.1107/S2053229620015041
_journal_volume 76
_journal_year 2020
_chemical_absolute_configuration unk
_chemical_formula_iupac 'C27 H24 N2 O9'
_chemical_formula_moiety 'C27 H24 N2 O9'
_chemical_formula_sum 'C27 H24 N2 O9'
_chemical_formula_weight 520.50
_chemical_name_systematic
(1<i>S</i>,4<i>R</i>,8a<i>R</i>)-13-Amino-1,15,16-trihydroxy-4-methoxy-12-methyl-3,4,8a,13-tetrahydro-1<i>H</i>-xantheno[4',3',2':4,5][1,3]benzodioxino[7,6-<i>g</i>]isoquinoline-14,17(2<i>H</i>,9<i>H</i>)-dione
_space_group_crystal_system monoclinic
_space_group_IT_number 4
_space_group_name_Hall 'P 2yb'
_space_group_name_H-M_alt 'P 1 21 1'
_atom_sites_solution_primary direct
_audit_creation_method
;
Olex2 1.2
(compiled 2017.08.10 svn.r3458 for OlexSys, GUI svn.r5381)
;
_cell_angle_alpha 90
_cell_angle_beta 103.6030(10)
_cell_angle_gamma 90
_cell_formula_units_Z 2
_cell_length_a 13.5302(4)
_cell_length_b 4.61010(10)
_cell_length_c 19.3371(6)
_cell_measurement_reflns_used 8987
_cell_measurement_temperature 213(2)
_cell_measurement_theta_max 74.23
_cell_measurement_theta_min 3.62
_cell_volume 1172.33(6)
_computing_cell_refinement
;
APEX3 (Bruker, 2016)
;
_computing_data_collection
;
SAINT (Bruker, 2016)
;
_computing_data_reduction
;
SAINT (Bruker, 2016)
;
_computing_molecular_graphics
;
<i>OLEX2</i> (Dolomanov <i>et al.</i>,  2009)
;
_computing_publication_material
;
<i>OLEX2</i> (Dolomanov <i>et al.</i>,  2009)
;
_computing_structure_refinement
;
<i>olex2.refine</i> (Bourhis <i>et al.</i>,  2015)
;
_computing_structure_solution
;
<i>SHELXT</i> (Sheldrick, 2015)
;
_diffrn_ambient_temperature 212.97
_diffrn_detector_area_resol_mean 7.9
_diffrn_measured_fraction_theta_full 0.9927
_diffrn_measured_fraction_theta_max 0.9927
_diffrn_measurement_device 'Kappa diffractometer'
_diffrn_measurement_device_type 'Bruker SMART APEX3 CCD area detector'
_diffrn_measurement_method '\w and \f scans'
_diffrn_radiation_type 'Cu K\a'
_diffrn_radiation_wavelength 1.54178
_diffrn_reflns_av_R_equivalents 0.0434
_diffrn_reflns_av_unetI/netI 0.0213
_diffrn_reflns_limit_h_max 16
_diffrn_reflns_limit_h_min -16
_diffrn_reflns_limit_k_max 5
_diffrn_reflns_limit_k_min -5
_diffrn_reflns_limit_l_max 24
_diffrn_reflns_limit_l_min -24
_diffrn_reflns_number 46473
_diffrn_reflns_theta_full 74.6242
_diffrn_reflns_theta_max 74.62
_diffrn_reflns_theta_min 3.62
_exptl_absorpt_coefficient_mu 0.943
_exptl_absorpt_correction_T_max 1.000
_exptl_absorpt_correction_T_min 0.921
_exptl_absorpt_correction_type multi-scan
_exptl_absorpt_process_details
;
(SADABS; Bruker, 2016)
;
_exptl_crystal_colour yellow
_exptl_crystal_density_diffrn 1.4744
_exptl_crystal_description block
_exptl_crystal_F_000 546.0337
_exptl_crystal_size_max 0.1
_exptl_crystal_size_mid 0.08
_exptl_crystal_size_min 0.08
_refine_diff_density_max 0.1593
_refine_diff_density_min -0.1282
_refine_ls_abs_structure_details
;
Parsons <i>et al.</i> (2013)
;
_refine_ls_abs_structure_Flack 0.00(10)
_refine_ls_extinction_expression Fc^*^=kFc[1+0.001xFc^2^\l^3^/sin(2\q)]^-1/4^
_refine_ls_goodness_of_fit_ref 1.0723
_refine_ls_hydrogen_treatment mixed
_refine_ls_matrix_type full
_refine_ls_number_constraints 36
_refine_ls_number_parameters 377
_refine_ls_number_reflns 4781
_refine_ls_number_restraints 1
_refine_ls_restrained_S_all 1.0723
_refine_ls_R_factor_all 0.0293
_refine_ls_R_factor_gt 0.0277
_refine_ls_shift/su_max 0.0001
_refine_ls_shift/su_mean 0.0000
_refine_ls_structure_factor_coef Fsqd
_refine_ls_weighting_details 'w=1/[\s^2^(Fo^2^)+(0.0400P)^2^+0.1387P] where P=(Fo^2^+2Fc^2^)/3'
_refine_ls_weighting_scheme calc
_refine_ls_wR_factor_gt 0.0732
_refine_ls_wR_factor_ref 0.0746
_reflns_number_gt 4555
_reflns_number_total 4781
_reflns_threshold_expression I>=2u(I)
_cod_data_source_file jx3059sup1.cif
_cod_data_source_block ye2_213K
_cod_original_sg_symbol_Hall ' P 2yb'
_cod_original_sg_symbol_H-M 'P 21'
_cod_database_code 2022283

loop_
_space_group_symop_id
_space_group_symop_operation_xyz
1 x,y,z
2 -x,y+1/2,-z

loop_
_atom_site_type_symbol
_atom_site_label
_atom_site_fract_x
_atom_site_fract_y
_atom_site_fract_z
_atom_site_U_iso_or_equiv
_atom_site_adp_type
_atom_site_occupancy
_atom_site_disorder_group
O O1 0.52992(7) -0.1409(2) 0.06168(5) 0.0335(2) Uani 1.000000 .
O O3 0.46938(7) 0.1366(2) 0.15833(5) 0.0311(2) Uani 1.000000 .
H H3 0.4750(15) -0.009(6) 0.1237(11) 0.070(6) Uiso 1.000000 .
O O6 0.35990(7) 0.6074(2) 0.15406(5) 0.0316(2) Uani 1.000000 .
H H6 0.2939(16) 0.665(5) 0.1450(11) 0.063(6) Uiso 1.000000 .
O O8 0.18253(7) 0.7762(3) 0.16474(5) 0.0457(3) Uani 1.000000 .
O O10 -0.00002(8) 0.7502(3) 0.20150(6) 0.0458(3) Uani 1.000000 .
H H10 0.0360(19) 0.730(6) 0.1714(13) 0.082(8) Uiso 1.000000 .
O O13 0.1354(3) 0.8792(4) 0.43994(12) 0.0485(6) Uani 0.741(8) 1
O O15 0.29965(7) 0.9652(3) 0.37410(5) 0.0409(2) Uani 1.000000 .
O O17 0.49648(7) 0.9243(3) 0.43578(5) 0.0487(3) Uani 1.000000 .
O O19 0.66321(7) 0.9037(2) 0.42229(5) 0.0396(2) Uani 1.000000 .
O O13A 0.1034(5) 0.9070(6) 0.4323(4) 0.0394(17) Uiso 0.259(8) 2
N N1 0.68687(8) -0.0520(3) 0.04310(5) 0.0324(2) Uani 1.000000 .
N N2 0.66754(10) -0.2621(3) -0.01214(6) 0.0399(3) Uani 1.000000 .
H H2a 0.6159(16) -0.374(5) -0.0033(11) 0.060(6) Uiso 1.000000 .
H H2b 0.6403(15) -0.157(5) -0.0567(11) 0.061(6) Uiso 1.000000 .
C C1 0.61166(9) -0.0009(3) 0.07868(6) 0.0288(3) Uani 1.000000 .
C C2 0.63312(9) 0.2134(3) 0.13460(7) 0.0274(2) Uani 1.000000 .
C C3 0.55687(9) 0.2864(3) 0.17092(6) 0.0264(2) Uani 1.000000 .
C C4 0.57410(9) 0.5038(3) 0.22258(6) 0.0267(2) Uani 1.000000 .
C C5 0.49566(9) 0.6082(3) 0.25851(6) 0.0276(3) Uani 1.000000 .
C C6 0.39345(9) 0.6523(3) 0.22449(6) 0.0283(3) Uani 1.000000 .
C C7 0.32530(9) 0.7692(3) 0.26319(7) 0.0312(3) Uani 1.000000 .
C C8 0.21927(10) 0.8245(3) 0.22912(7) 0.0342(3) Uani 1.000000 .
C C9 0.15714(10) 0.9410(3) 0.27463(7) 0.0334(3) Uani 1.000000 .
C C10 0.04506(10) 0.9954(3) 0.24175(8) 0.0361(3) Uani 1.000000 .
H H10a 0.03900(10) 1.1647(3) 0.20952(8) 0.0434(4) Uiso 1.000000 .
C C11 -0.01444(11) 1.0569(3) 0.29729(9) 0.0412(3) Uani 1.000000 .
H H11a -0.07988(11) 1.1451(3) 0.27444(9) 0.0495(4) Uiso 1.000000 .
H H11b -0.02808(11) 0.8743(3) 0.31927(9) 0.0495(4) Uiso 1.000000 .
C C12 0.04396(12) 1.2596(3) 0.35431(9) 0.0450(4) Uani 1.000000 .
H H12a 0.05858(12) 1.4407(3) 0.33211(9) 0.0540(4) Uiso 1.000000 .
H H12b 0.00187(12) 1.3066(3) 0.38767(9) 0.0540(4) Uiso 1.000000 .
C C13 0.14306(11) 1.1245(3) 0.39480(8) 0.0400(3) Uani 1.000000 .
H H13 0.18529(11) 1.2763(3) 0.42382(8) 0.0481(4) Uiso 0.741(8) 1
H H13a 0.18512(11) 1.2655(3) 0.42766(8) 0.0481(4) Uiso 0.259(8) 2
C C14 0.19945(10) 1.0037(3) 0.34290(8) 0.0357(3) Uani 1.000000 .
C C16 0.36156(10) 0.8488(3) 0.33420(7) 0.0352(3) Uani 1.000000 .
C C17 0.46413(10) 0.8227(3) 0.36732(7) 0.0362(3) Uani 1.000000 .
C C18 0.52891(9) 0.7059(3) 0.32913(7) 0.0305(3) Uani 1.000000 .
C C19 0.64201(9) 0.7110(3) 0.36207(7) 0.0313(3) Uani 1.000000 .
H H19 0.66603(9) 0.5131(3) 0.37728(7) 0.031(4) Uiso 1.000000 .
C C20 0.69645(9) 0.8223(3) 0.30742(7) 0.0313(3) Uani 1.000000 .
H H20a 0.67329(9) 1.0191(3) 0.29276(7) 0.0376(3) Uiso 1.000000 .
H H20b 0.76989(9) 0.8287(3) 0.32797(7) 0.0376(3) Uiso 1.000000 .
C C21 0.67384(9) 0.6223(3) 0.24387(6) 0.0277(2) Uani 1.000000 .
C C22 0.74879(9) 0.5473(3) 0.20989(7) 0.0301(3) Uani 1.000000 .
H H22 0.81386(9) 0.6299(3) 0.22471(7) 0.0361(3) Uiso 1.000000 .
C C23 0.72899(9) 0.3483(3) 0.15324(6) 0.0291(3) Uani 1.000000 .
C C24 0.80369(10) 0.2677(3) 0.11541(7) 0.0346(3) Uani 1.000000 .
H H24 0.86871(10) 0.3520(3) 0.12814(7) 0.0416(3) Uiso 1.000000 .
C C25 0.78279(10) 0.0728(3) 0.06167(7) 0.0348(3) Uani 1.000000 .
C C26 0.85764(12) -0.0172(4) 0.01966(9) 0.0506(4) Uani 1.000000 .
H H26a 0.8333(5) 0.043(3) -0.02944(19) 0.0759(6) Uiso 1.000000 .
H H26b 0.9229(3) 0.073(2) 0.0396(5) 0.0759(6) Uiso 1.000000 .
H H26c 0.8653(8) -0.2264(5) 0.0216(6) 0.0759(6) Uiso 1.000000 .
C C27 0.59860(11) 0.8406(4) 0.46745(7) 0.0466(4) Uani 1.000000 .
H H27a 0.62233(11) 0.9437(4) 0.51264(7) 0.0559(5) Uiso 1.000000 .
H H27b 0.60086(11) 0.6321(4) 0.47756(7) 0.0559(5) Uiso 1.000000 .
C C28 0.1208(2) 0.9606(7) 0.50777(12) 0.0623(10) Uani 0.741(8) 1
H H28a 0.1719(11) 1.102(4) 0.5293(6) 0.0935(16) Uiso 0.741(8) 1
H H28b 0.0537(7) 1.045(5) 0.50221(17) 0.0935(16) Uiso 0.741(8) 1
H H28c 0.1268(18) 0.7906(10) 0.5380(4) 0.0935(16) Uiso 0.741(8) 1
C C28A 0.1709(7) 0.8652(9) 0.4982(4) 0.055(3) Uiso 0.259(8) 2
H H28d 0.2392(10) 0.841(14) 0.4914(5) 0.082(4) Uiso 0.259(8) 2
H H28e 0.169(4) 1.033(6) 0.5282(13) 0.082(4) Uiso 0.259(8) 2
H H28f 0.151(3) 0.693(8) 0.5206(15) 0.082(4) Uiso 0.259(8) 2

loop_
_atom_site_aniso_label
_atom_site_aniso_U_11
_atom_site_aniso_U_22
_atom_site_aniso_U_33
_atom_site_aniso_U_12
_atom_site_aniso_U_13
_atom_site_aniso_U_23
O1 0.0366(5) 0.0303(5) 0.0317(4) -0.0022(4) 0.0042(4) -0.0012(4)
O3 0.0292(4) 0.0270(4) 0.0369(5) -0.0048(4) 0.0071(4) -0.0010(4)
O6 0.0274(4) 0.0385(5) 0.0266(4) 0.0006(4) 0.0017(3) -0.0034(4)
O8 0.0304(5) 0.0684(8) 0.0343(5) 0.0057(5) -0.0001(4) -0.0092(5)
O10 0.0313(5) 0.0478(6) 0.0561(7) -0.0041(5) 0.0056(5) -0.0077(5)
O13 0.0569(14) 0.0507(10) 0.0414(11) 0.0092(9) 0.0189(10) 0.0054(8)
O15 0.0313(5) 0.0592(7) 0.0317(5) 0.0046(5) 0.0066(4) -0.0080(5)
O17 0.0356(5) 0.0807(9) 0.0260(4) 0.0106(6) -0.0003(4) -0.0104(5)
O19 0.0347(5) 0.0523(6) 0.0282(4) -0.0001(5) 0.0005(3) -0.0071(5)
N1 0.0353(5) 0.0352(6) 0.0258(5) 0.0038(5) 0.0051(4) -0.0001(5)
N2 0.0467(7) 0.0442(7) 0.0275(6) 0.0017(6) 0.0060(5) -0.0071(5)
C1 0.0308(6) 0.0270(6) 0.0268(6) 0.0040(5) 0.0035(5) 0.0056(5)
C2 0.0290(6) 0.0248(6) 0.0266(6) 0.0025(5) 0.0031(5) 0.0047(5)
C3 0.0257(5) 0.0239(6) 0.0278(6) 0.0004(5) 0.0028(4) 0.0052(5)
C4 0.0272(6) 0.0249(6) 0.0267(5) 0.0012(5) 0.0035(4) 0.0041(5)
C5 0.0283(6) 0.0263(6) 0.0273(6) -0.0005(5) 0.0044(5) 0.0029(5)
C6 0.0286(6) 0.0282(6) 0.0266(6) -0.0021(5) 0.0039(5) 0.0002(5)
C7 0.0270(6) 0.0365(7) 0.0291(6) 0.0007(5) 0.0048(5) -0.0006(5)
C8 0.0296(6) 0.0386(7) 0.0330(6) -0.0014(5) 0.0044(5) -0.0033(6)
C9 0.0281(6) 0.0321(7) 0.0393(7) 0.0011(5) 0.0068(5) -0.0007(6)
C10 0.0289(6) 0.0344(7) 0.0438(7) 0.0019(6) 0.0058(5) 0.0018(6)
C11 0.0313(6) 0.0381(8) 0.0553(9) 0.0055(6) 0.0120(6) 0.0014(7)
C12 0.0442(8) 0.0374(8) 0.0586(9) 0.0048(7) 0.0225(7) -0.0034(7)
C13 0.0414(7) 0.0380(7) 0.0441(8) -0.0026(7) 0.0166(6) -0.0073(7)
C14 0.0310(6) 0.0370(7) 0.0397(7) 0.0011(6) 0.0094(5) -0.0026(6)
C16 0.0308(6) 0.0444(8) 0.0304(6) 0.0028(6) 0.0075(5) -0.0032(6)
C17 0.0337(6) 0.0474(8) 0.0255(6) 0.0019(6) 0.0025(5) -0.0039(6)
C18 0.0267(6) 0.0352(7) 0.0274(6) 0.0015(5) 0.0022(5) 0.0028(5)
C19 0.0300(6) 0.0345(7) 0.0261(6) 0.0023(5) -0.0001(5) 0.0000(5)
C20 0.0284(6) 0.0305(7) 0.0325(6) -0.0015(5) 0.0019(5) 0.0000(5)
C21 0.0280(6) 0.0244(6) 0.0285(6) 0.0011(5) 0.0020(4) 0.0035(5)
C22 0.0251(5) 0.0294(6) 0.0338(6) -0.0004(5) 0.0029(5) 0.0028(5)
C23 0.0268(6) 0.0298(6) 0.0291(6) 0.0035(5) 0.0032(5) 0.0050(5)
C24 0.0276(6) 0.0412(8) 0.0345(6) 0.0023(6) 0.0061(5) 0.0029(6)
C25 0.0320(6) 0.0422(8) 0.0295(6) 0.0048(6) 0.0055(5) 0.0045(6)
C26 0.0423(8) 0.0709(12) 0.0411(7) 0.0028(8) 0.0147(6) -0.0062(8)
C27 0.0349(7) 0.0747(12) 0.0268(6) 0.0063(8) 0.0005(5) -0.0016(7)
C28 0.0581(17) 0.092(2) 0.0400(12) -0.0018(16) 0.0173(10) 0.0001(14)

loop_
_atom_type_symbol
_atom_type_scat_Cromer_Mann_a1
_atom_type_scat_Cromer_Mann_a2
_atom_type_scat_Cromer_Mann_a3
_atom_type_scat_Cromer_Mann_a4
_atom_type_scat_Cromer_Mann_b1
_atom_type_scat_Cromer_Mann_b2
_atom_type_scat_Cromer_Mann_b3
_atom_type_scat_Cromer_Mann_b4
_atom_type_scat_Cromer_Mann_c
_atom_type_scat_dispersion_source
_atom_type_scat_dispersion_real
_atom_type_scat_dispersion_imag
_atom_type_scat_source
H 0.49300 0.32291 0.14019 0.04081 10.51090 26.12570 3.14236 57.79970 0.0030380000826 'Henke, Gullikson and Davis, At. Data and Nucl. Data Tables, 1993, 54, 2' 0.00000 0.00000 'International Tables'
C 2.31000 1.02000 1.58860 0.86500 20.84390 10.20750 0.56870 51.65120 0.215599998832 'Henke, Gullikson and Davis, At. Data and Nucl. Data Tables, 1993, 54, 2' 0.01920 0.00962 'nternational Tables '
O 3.04850 2.28680 1.54630 0.86700 13.27710 5.70110 0.32390 32.90890 0.250800013542 'Henke, Gullikson and Davis, At. Data and Nucl. Data Tables, 1993, 54, 2' 0.05239 0.03376 'International Tables V'
N 12.21260 3.13220 2.01250 1.16630 0.00570 9.89330 28.99750 0.58260 -11.5290002823 'Henke, Gullikson and Davis, At. Data and Nucl. Data Tables, 1993, 54, 2' 0.03256 0.01839 'International Tables V'

loop_
_geom_angle_atom_site_label_1
_geom_angle_atom_site_label_2
_geom_angle_atom_site_label_3
_geom_angle_site_symmetry_1
_geom_angle_site_symmetry_3
_geom_angle
_geom_angle_publ_flag
C3 O3 H3 . . 105.9(12) ?
C6 O6 H6 . . 103.4(13) ?
C10 O10 H10 . . 102.8(18) ?
C16 O15 C14 . . 118.53(10) ?
C27 O17 C17 . . 112.21(11) ?
C27 O19 C19 . . 109.91(11) ?
C1 N1 N2 . . 117.77(11) ?
C25 N1 N2 . . 118.23(11) ?
C25 N1 C1 . . 123.81(11) ?
H2a N2 N1 . . 104.9(13) ?
H2b N2 N1 . . 106.8(13) ?
H2b N2 H2a . . 107.2(17) ?
N1 C1 O1 . . 119.36(12) ?
C2 C1 O1 . . 123.91(11) ?
C2 C1 N1 . . 116.73(11) ?
C3 C2 C1 . . 119.47(11) ?
C23 C2 C1 . . 120.36(11) ?
C23 C2 C3 . . 120.17(11) ?
C2 C3 O3 . . 120.08(11) ?
C4 C3 O3 . . 119.41(11) ?
C4 C3 C2 . . 120.43(11) ?
C5 C4 C3 . . 123.53(11) ?
C21 C4 C3 . . 118.02(11) ?
C21 C4 C5 . . 118.39(11) ?
C6 C5 C4 . . 124.43(11) ?
C18 C5 C4 . . 117.32(11) ?
C18 C5 C6 . . 117.68(11) ?
C5 C6 O6 . . 120.92(11) ?
C7 C6 O6 . . 118.95(11) ?
C7 C6 C5 . . 119.92(11) ?
C8 C7 C6 . . 121.37(11) ?
C16 C7 C6 . . 119.74(11) ?
C16 C7 C8 . . 118.78(12) ?
C7 C8 O8 . . 122.71(12) ?
C9 C8 O8 . . 121.22(12) ?
C9 C8 C7 . . 116.08(11) ?
C10 C9 C8 . . 117.97(12) ?
C14 C9 C8 . . 120.09(12) ?
C14 C9 C10 . . 121.92(12) ?
C9 C10 O10 . . 110.71(11) ?
H10a C10 O10 . . 108.67(8) ?
H10a C10 C9 . . 108.67(8) ?
C11 C10 O10 . . 107.78(12) ?
C11 C10 C9 . . 112.26(12) ?
C11 C10 H10a . . 108.67(8) ?
H11a C11 C10 . . 109.44(8) ?
H11b C11 C10 . . 109.44(8) ?
H11b C11 H11a . . 108.0 ?
C12 C11 C10 . . 110.98(12) ?
C12 C11 H11a . . 109.44(8) ?
C12 C11 H11b . . 109.44(9) ?
H12a C12 C11 . . 109.31(9) ?
H12b C12 C11 . . 109.31(8) ?
H12b C12 H12a . . 108.0 ?
C13 C12 C11 . . 111.58(12) ?
C13 C12 H12a . . 109.31(8) ?
C13 C12 H12b . . 109.31(8) ?
H13 C13 O13 . . 108.92(11) ?
H13a C13 O13A . . 111.5(3) ?
C14 C13 C12 . . 109.45(12) ?
C9 C14 O15 . . 123.98(12) ?
C13 C14 O15 . . 111.21(12) ?
C13 C14 C9 . . 124.81(12) ?
C7 C16 O15 . . 122.40(11) ?
C17 C16 O15 . . 116.71(11) ?
C17 C16 C7 . . 120.85(12) ?
C16 C17 O17 . . 118.11(12) ?
C18 C17 O17 . . 123.31(11) ?
C18 C17 C16 . . 118.54(12) ?
C17 C18 C5 . . 123.04(11) ?
C19 C18 C5 . . 118.32(11) ?
C19 C18 C17 . . 118.35(11) ?
C18 C19 O19 . . 109.87(10) ?
H19 C19 O19 . . 109.9 ?
H19 C19 C18 . . 109.84(7) ?
C20 C19 O19 . . 108.60(11) ?
C20 C19 C18 . . 108.76(10) ?
C20 C19 H19 . . 109.90(7) ?
H20a C20 C19 . . 109.92(7) ?
H20b C20 C19 . . 109.92(6) ?
H20b C20 H20a . . 108.3 ?
C21 C20 C19 . . 108.84(11) ?
C21 C20 H20a . . 109.92(7) ?
C21 C20 H20b . . 109.92(7) ?
C20 C21 C4 . . 117.82(11) ?
C22 C21 C4 . . 121.36(11) ?
C22 C21 C20 . . 120.75(11) ?
H22 C22 C21 . . 119.69(7) ?
C23 C22 C21 . . 120.62(11) ?
C23 C22 H22 . . 119.69(7) ?
C22 C23 C2 . . 118.91(11) ?
C24 C23 C2 . . 118.33(12) ?
C24 C23 C22 . . 122.72(11) ?
H24 C24 C23 . . 119.31(7) ?
C25 C24 C23 . . 121.38(12) ?
C25 C24 H24 . . 119.31(8) ?
C24 C25 N1 . . 119.22(12) ?
C26 C25 N1 . . 117.09(13) ?
C26 C25 C24 . . 123.69(13) ?
H26a C26 C25 . . 109.5 ?
H26b C26 C25 . . 109.5 ?
H26b C26 H26a . . 109.5 ?
H26c C26 C25 . . 109.5 ?
H26c C26 H26a . . 109.5 ?
H26c C26 H26b . . 109.5 ?
O19 C27 O17 . . 111.03(11) ?
H27a C27 O17 . . 109.43(8) ?
H27a C27 O19 . . 109.43(8) ?
H27b C27 O17 . . 109.43(9) ?
H27b C27 O19 . . 109.43(9) ?
H27b C27 H27a . . 108.0 ?
H28a C28 O13 . . 109.5 ?
H28b C28 O13 . . 109.5 ?
H28b C28 H28a . . 109.5 ?
H28c C28 O13 . . 109.5 ?
H28c C28 H28a . . 109.5 ?
H28c C28 H28b . . 109.5 ?
H28d C28A O13A . . 109.5 ?
H28e C28A O13A . . 109.5 ?
H28e C28A H28d . . 109.5 ?
H28f C28A O13A . . 109.5 ?
H28f C28A H28d . . 109.5 ?
H28f C28A H28e . . 109.5 ?

loop_
_geom_bond_atom_site_label_1
_geom_bond_atom_site_label_2
_geom_bond_site_symmetry_2
_geom_bond_distance
_geom_bond_publ_flag
O1 C1 . 1.2558(15) ?
O3 H3 . 0.96(2) ?
O3 C3 . 1.3425(15) ?
O6 H6 . 0.91(2) ?
O6 C6 . 1.3465(15) ?
O8 C8 . 1.2472(16) ?
O10 H10 . 0.85(2) ?
O10 C10 . 1.4259(18) ?
O13 C13 . 1.447(2) ?
O13 C28 . 1.422(3) ?
O15 C14 . 1.3597(16) ?
O15 C16 . 1.3744(16) ?
O17 C17 . 1.3753(16) ?
O17 C27 . 1.4265(16) ?
O19 C19 . 1.4388(16) ?
O19 C27 . 1.4039(18) ?
O13A C13 . 1.415(6) ?
O13A C28A . 1.394(10) ?
N1 N2 . 1.4202(16) ?
N1 C1 . 1.3761(16) ?
N1 C25 . 1.3874(18) ?
N2 H2a . 0.92(2) ?
N2 H2b . 0.98(2) ?
C1 C2 . 1.4429(18) ?
C2 C3 . 1.4183(17) ?
C2 C23 . 1.4069(17) ?
C3 C4 . 1.3954(17) ?
C4 C5 . 1.4790(17) ?
C4 C21 . 1.4238(16) ?
C5 C6 . 1.3995(16) ?
C5 C18 . 1.4074(18) ?
C6 C7 . 1.4231(17) ?
C7 C8 . 1.4534(17) ?
C7 C16 . 1.3942(18) ?
C8 C9 . 1.4551(19) ?
C9 C10 . 1.5211(17) ?
C9 C14 . 1.3410(19) ?
C10 H10a . 0.9900 ?
C10 C11 . 1.513(2) ?
C11 H11a . 0.9800 ?
C11 H11b . 0.9800 ?
C11 C12 . 1.518(2) ?
C12 H12a . 0.9800 ?
C12 H12b . 0.9800 ?
C12 C13 . 1.518(2) ?
C13 H13 . 0.9900 ?
C13 H13a . 0.9900 ?
C13 C14 . 1.5034(19) ?
C16 C17 . 1.3902(18) ?
C17 C18 . 1.3812(19) ?
C18 C19 . 1.5131(17) ?
C19 H19 . 0.9899 ?
C19 C20 . 1.5129(18) ?
C20 H20a . 0.9800 ?
C20 H20b . 0.9800 ?
C20 C21 . 1.5090(17) ?
C21 C22 . 1.3760(18) ?
C22 H22 . 0.9400 ?
C22 C23 . 1.4053(18) ?
C23 C24 . 1.4291(18) ?
C24 H24 . 0.9400 ?
C24 C25 . 1.353(2) ?
C25 C26 . 1.4982(19) ?
C26 H26a . 0.9700 ?
C26 H26b . 0.9700 ?
C26 H26c . 0.9700 ?
C27 H27a . 0.9800 ?
C27 H27b . 0.9800 ?
C28 H28a . 0.9700 ?
C28 H28b . 0.9700 ?
C28 H28c . 0.9700 ?
C28A H28d . 0.9700 ?
C28A H28e . 0.9700 ?
C28A H28f . 0.9700 ?

loop_
_geom_hbond_atom_site_label_D
_geom_hbond_atom_site_label_H
_geom_hbond_atom_site_label_A
_geom_hbond_site_symmetry_A
_geom_hbond_distance_DH
_geom_hbond_distance_HA
_geom_hbond_distance_DA
_geom_hbond_angle_DHA
O3 H3 O1 . 0.96(2) 1.67(2) 2.5535(13) 151(2)
O6 H6 O8 . 0.91(2) 1.72(2) 2.5769(14) 157(2)
O10 H10 O8 . 0.85(3) 2.03(3) 2.7288(15) 140(2)
N2 H2a O1 2_645 0.92(2) 2.37(2) 3.1466(17) 142.0(17)
N2 H2b O6 2_645 0.98(2) 2.24(2) 3.1767(15) 158.7(17)

_cod_database_fobs_code 2022283
